data_7102905
loop_
_publ_author_name
'Manos, Manolis J'
'Jang, Joon I'
'Ketterson, John B'
'Kanatzidis, Mercouri G'

_publ_section_title
;
 [Zn(H2O)4][Zn2Sn3Se9(MeNH2)]: a robust open framework chalcogenide
 with a large nonlinear optical response.
;
_journal_issue 8
_journal_name_full 'Chemical communications (Cambridge, England)'
_journal_page_first 972
_journal_page_last 974
_journal_paper_doi 10.1039/b712732d
_journal_year 2008
_chemical_formula_sum 'N0.2 O0.8 Se1.8 Sn0.6 Zn0.6'
_chemical_formula_weight 268.17
_chemical_name_systematic
;
?
;
_space_group_IT_number 1
_symmetry_cell_setting triclinic
_symmetry_space_group_name_Hall 'P 1'
_symmetry_space_group_name_H-M 'P 1'
_atom_sites_solution_primary direct
_atom_sites_solution_secondary difmap
_audit_creation_method SHELXL-97
_cell_angle_alpha 105.735(2)
_cell_angle_beta 110.632(2)
_cell_angle_gamma 103.174(2)
_cell_formula_units_Z 5
_cell_length_a 7.8632(12)
_cell_length_b 8.6162(13)
_cell_length_c 10.2185(15)
_cell_measurement_temperature 273(2)
_cell_volume 582.04(15)
_computing_cell_refinement SAINT
_computing_data_collection SMART
_computing_data_reduction SAINT
_computing_molecular_graphics Diamond
_computing_structure_refinement 'SHELXL-97 (Sheldrick, 1997)'
_computing_structure_solution 'SHELXS-97 (Sheldrick, 1990)'
_diffrn_ambient_temperature 273(2)
_diffrn_measured_fraction_theta_full 0.978
_diffrn_measured_fraction_theta_max 0.978
_diffrn_measurement_device_type 'Bruker Smart platform CCD diffractometer'
_diffrn_measurement_method 'profile data from \w scan and 4\f positions'
_diffrn_radiation_monochromator graphite
_diffrn_radiation_source 'fine-focus sealed tube'
_diffrn_radiation_type MoK\a
_diffrn_radiation_wavelength 0.71073
_diffrn_reflns_av_R_equivalents 0.0368
_diffrn_reflns_av_sigmaI/netI 0.0801
_diffrn_reflns_limit_h_max 10
_diffrn_reflns_limit_h_min -10
_diffrn_reflns_limit_k_max 10
_diffrn_reflns_limit_k_min -10
_diffrn_reflns_limit_l_max 12
_diffrn_reflns_limit_l_min -13
_diffrn_reflns_number 5970
_diffrn_reflns_theta_full 27.00
_diffrn_reflns_theta_max 27.00
_diffrn_reflns_theta_min 2.31
_exptl_absorpt_coefficient_mu 20.282
_exptl_absorpt_correction_T_max 0.2
_exptl_absorpt_correction_T_min 0.097
_exptl_absorpt_correction_type empirical
_exptl_absorpt_process_details SADABS
_exptl_crystal_colour orange
_exptl_crystal_density_diffrn 3.825
_exptl_crystal_density_method 'not measured'
_exptl_crystal_description needle
_exptl_crystal_F_000 585
_exptl_crystal_size_max 0.17
_exptl_crystal_size_mid 0.06
_exptl_crystal_size_min 0.03
_refine_diff_density_max 1.481
_refine_diff_density_min -1.220
_refine_diff_density_rms 0.246
_refine_ls_abs_structure_details 'Flack H D (1983), Acta Cryst. A39, 876-881'
_refine_ls_abs_structure_Flack 0.044(11)
_refine_ls_extinction_coef 0.0322(7)
_refine_ls_extinction_expression Fc^*^=kFc[1+0.001xFc^2^\l^3^/sin(2\q)]^-1/4^
_refine_ls_extinction_method SHELXL
_refine_ls_goodness_of_fit_ref 0.939
_refine_ls_matrix_type full
_refine_ls_number_parameters 183
_refine_ls_number_reflns 4650
_refine_ls_number_restraints 3
_refine_ls_restrained_S_all 0.939
_refine_ls_R_factor_all 0.0421
_refine_ls_R_factor_gt 0.0372
_refine_ls_shift/su_max 0.000
_refine_ls_shift/su_mean 0.000
_refine_ls_structure_factor_coef Fsqd
_refine_ls_weighting_details 'calc w=1/[\s^2^(Fo^2^)+(0.0000P)^2^+0.0000P] where P=(Fo^2^+2Fc^2^)/3'
_refine_ls_weighting_scheme calc
_refine_ls_wR_factor_gt 0.0812
_refine_ls_wR_factor_ref 0.0833
_reflns_number_gt 4209
_reflns_number_total 4650
_reflns_threshold_expression >2sigma(I)
_cod_data_source_file b712732d.txt
_cod_data_source_block 314441
_cod_depositor_comments
;
The following automatic conversions were performed:
'_symmetry_cell_setting' value 'Triclinic' changed to 'triclinic'
according to '/home/saulius/struct/CIF-dictionaries/cif_core.dic'
dictionary named 'cif_core.dic' version 2.4.1 from 2010-06-29.

Automatic conversion script
Id: cif_fix_enum 1527 2010-12-29 10:47:43Z saulius 
;
_cod_original_sg_symbol_H-M P1
_cod_original_formula_sum 'N0.20 O0.80 Se1.80 Sn0.60 Zn0.60'
_cod_database_code 7102905

loop_
_symmetry_equiv_pos_as_xyz
'x, y, z'

loop_
_atom_site_label
_atom_site_type_symbol
_atom_site_fract_x
_atom_site_fract_y
_atom_site_fract_z
_atom_site_U_iso_or_equiv
_atom_site_adp_type
_atom_site_occupancy
_atom_site_symmetry_multiplicity
_atom_site_calc_flag
_atom_site_refinement_flags
_atom_site_disorder_assembly
_atom_site_disorder_group
Sn1 Sn 0.61486(10) 0.53512(9) 0.53118(8) 0.01620(18) Uani 1 1 d . . .
Sn2 Sn 0.32517(10) 0.22058(10) 0.09362(8) 0.01674(18) Uani 1 1 d . . .
Sn3 Sn 0.75710(10) 0.65084(9) 0.22791(8) 0.01553(18) Uani 1 1 d . . .
Zn1 Zn 1.28040(19) 0.65997(18) 0.24234(16) 0.0214(3) Uani 1 1 d . . .
Zn2 Zn 0.91141(18) 0.79810(16) -0.05429(14) 0.0211(4) Uani 1 1 d . . .
Zn3 Zn 1.0837(2) 0.2424(2) 0.59990(19) 0.0310(3) Uani 1 1 d . . .
Se1 Se 1.05122(14) 0.82535(13) 0.21380(12) 0.0153(2) Uani 1 1 d . . .
Se2 Se 0.46014(17) 0.21578(14) 0.35874(12) 0.0247(3) Uani 1 1 d . . .
Se3 Se 0.73158(16) 0.49627(14) 0.77588(12) 0.0235(3) Uani 1 1 d . . .
Se4 Se 0.17285(16) -0.07315(14) -0.10997(13) 0.0229(3) Uani 1 1 d . . .
Se5 Se 0.91435(15) 0.66612(16) 0.49735(13) 0.0223(3) Uani 1 1 d . . .
Se6 Se 0.39282(17) 0.70015(16) 0.51146(13) 0.0275(3) Uani 1 1 d . . .
Se7 Se 0.61463(16) 0.33805(14) 0.04470(14) 0.0242(3) Uani 1 1 d . . .
Se8 Se 0.08498(15) 0.36623(15) 0.05728(14) 0.0289(3) Uani 1 1 d . . .
Se9 Se 0.53492(16) 0.81375(15) 0.18762(15) 0.0292(3) Uani 1 1 d . . .
O1 O 1.2802(15) 0.1175(14) 0.6285(12) 0.051(3) Uani 1 1 d . . .
O2 O 0.8585(16) 0.1133(14) 0.6331(14) 0.060(3) Uani 1 1 d . . .
O3 O 0.9852(17) 0.2436(16) 0.3884(14) 0.064(3) Uani 1 1 d . . .
O4 O 1.2233(17) 0.4840(15) 0.7611(13) 0.062(3) Uani 1 1 d . . .
N N 0.7168(15) 0.9301(14) -0.0710(12) 0.030(2) Uani 1 1 d . . .

loop_
_atom_site_aniso_label
_atom_site_aniso_U_11
_atom_site_aniso_U_22
_atom_site_aniso_U_33
_atom_site_aniso_U_23
_atom_site_aniso_U_13
_atom_site_aniso_U_12
Sn1 0.0169(4) 0.0181(4) 0.0130(4) 0.0058(3) 0.0065(3) 0.0056(3)
Sn2 0.0158(3) 0.0147(4) 0.0152(4) 0.0032(3) 0.0059(3) 0.0024(3)
Sn3 0.0144(3) 0.0154(4) 0.0170(4) 0.0060(3) 0.0080(3) 0.0044(3)
Zn1 0.0200(7) 0.0237(7) 0.0241(8) 0.0097(6) 0.0109(6) 0.0114(6)
Zn2 0.0226(8) 0.0192(8) 0.0181(8) 0.0062(6) 0.0076(6) 0.0049(6)
Zn3 0.0323(7) 0.0289(7) 0.0302(7) 0.0101(6) 0.0134(6) 0.0104(6)
Se1 0.0136(5) 0.0170(5) 0.0155(5) 0.0068(4) 0.0068(4) 0.0047(4)
Se2 0.0331(7) 0.0178(6) 0.0178(6) 0.0079(5) 0.0078(5) 0.0040(5)
Se3 0.0307(6) 0.0175(6) 0.0145(6) 0.0064(5) 0.0053(5) 0.0026(5)
Se4 0.0261(6) 0.0173(6) 0.0197(6) 0.0025(5) 0.0115(5) 0.0018(5)
Se5 0.0155(5) 0.0300(7) 0.0180(6) 0.0099(5) 0.0058(4) 0.0040(5)
Se6 0.0285(6) 0.0385(8) 0.0220(6) 0.0117(6) 0.0124(5) 0.0212(6)
Se7 0.0239(6) 0.0192(6) 0.0262(7) 0.0011(5) 0.0164(5) 0.0026(5)
Se8 0.0181(6) 0.0255(6) 0.0327(7) 0.0036(5) 0.0051(5) 0.0088(5)
Se9 0.0244(6) 0.0309(7) 0.0480(8) 0.0237(7) 0.0224(6) 0.0163(5)
O1 0.055(7) 0.055(7) 0.051(7) 0.025(6) 0.026(5) 0.026(5)
O2 0.052(7) 0.051(7) 0.074(8) 0.025(6) 0.030(6) 0.008(5)
O3 0.058(7) 0.088(9) 0.059(7) 0.047(7) 0.026(6) 0.027(6)
O4 0.068(7) 0.050(7) 0.050(7) 0.012(5) 0.019(6) 0.010(6)
N 0.030(5) 0.040(6) 0.027(6) 0.018(5) 0.010(5) 0.020(5)

loop_
_atom_type_symbol
_atom_type_description
_atom_type_scat_dispersion_real
_atom_type_scat_dispersion_imag
_atom_type_scat_source
O O 0.0106 0.0060 'International Tables Vol C Tables 4.2.6.8 and 6.1.1.4'
Zn Zn 0.2839 1.4301 'International Tables Vol C Tables 4.2.6.8 and 6.1.1.4'
Se Se -0.0929 2.2259 'International Tables Vol C Tables 4.2.6.8 and 6.1.1.4'
Sn Sn -0.6537 1.4246 'International Tables Vol C Tables 4.2.6.8 and 6.1.1.4'
N N 0.0061 0.0033 'International Tables Vol C Tables 4.2.6.8 and 6.1.1.4'

loop_
_geom_angle_atom_site_label_1
_geom_angle_atom_site_label_2
_geom_angle_atom_site_label_3
_geom_angle
_geom_angle_site_symmetry_1
_geom_angle_site_symmetry_3
_geom_angle_publ_flag
Se6 Sn1 Se3 112.82(5) . . ?
Se6 Sn1 Se2 116.06(5) . . ?
Se3 Sn1 Se2 96.99(4) . . ?
Se6 Sn1 Se5 114.27(5) . . ?
Se3 Sn1 Se5 107.39(4) . . ?
Se2 Sn1 Se5 107.70(5) . . ?
Se8 Sn2 Se4 108.75(5) . . ?
Se8 Sn2 Se7 116.61(5) . . ?
Se4 Sn2 Se7 98.85(4) . . ?
Se8 Sn2 Se2 112.02(5) . . ?
Se4 Sn2 Se2 112.66(5) . . ?
Se7 Sn2 Se2 107.35(5) . . ?
Se9 Sn3 Se1 104.27(4) . . ?
Se9 Sn3 Se7 115.22(5) . . ?
Se1 Sn3 Se7 112.37(5) . . ?
Se9 Sn3 Se5 114.55(5) . . ?
Se1 Sn3 Se5 100.14(4) . . ?
Se7 Sn3 Se5 109.20(5) . . ?
Se8 Zn1 Se9 113.89(7) 1_655 1_655 ?
Se8 Zn1 Se6 116.28(7) 1_655 1_655 ?
Se9 Zn1 Se6 113.63(6) 1_655 1_655 ?
Se8 Zn1 Se1 105.60(6) 1_655 . ?
Se9 Zn1 Se1 103.86(6) 1_655 . ?
Se6 Zn1 Se1 101.51(6) 1_655 . ?
N Zn2 Se4 111.8(3) . 1_665 ?
N Zn2 Se3 108.8(3) . 1_554 ?
Se4 Zn2 Se3 111.16(7) 1_665 1_554 ?
N Zn2 Se1 105.4(3) . . ?
Se4 Zn2 Se1 109.11(6) 1_665 . ?
Se3 Zn2 Se1 110.44(6) 1_554 . ?
O4 Zn3 O3 111.8(5) . . ?
O4 Zn3 O2 109.5(5) . . ?
O3 Zn3 O2 110.8(5) . . ?
O4 Zn3 O1 107.1(5) . . ?
O3 Zn3 O1 109.7(5) . . ?
O2 Zn3 O1 107.9(4) . . ?
Zn2 Se1 Zn1 107.54(6) . . ?
Zn2 Se1 Sn3 101.79(5) . . ?
Zn1 Se1 Sn3 106.31(5) . . ?
Sn1 Se2 Sn2 103.10(5) . . ?
Zn2 Se3 Sn1 98.72(5) 1_556 . ?
Zn2 Se4 Sn2 100.45(6) 1_445 . ?
Sn3 Se5 Sn1 101.06(4) . . ?
Zn1 Se6 Sn1 99.79(5) 1_455 . ?
Sn3 Se7 Sn2 101.00(5) . . ?
Zn1 Se8 Sn2 102.40(5) 1_455 . ?
Zn1 Se9 Sn3 101.49(5) 1_455 . ?

loop_
_geom_bond_atom_site_label_1
_geom_bond_atom_site_label_2
_geom_bond_distance
_geom_bond_site_symmetry_2
_geom_bond_publ_flag
Sn1 Se6 2.4799(13) . ?
Sn1 Se3 2.4867(13) . ?
Sn1 Se2 2.5474(14) . ?
Sn1 Se5 2.5521(13) . ?
Sn2 Se8 2.4736(13) . ?
Sn2 Se4 2.4848(13) . ?
Sn2 Se7 2.5458(13) . ?
Sn2 Se2 2.5539(14) . ?
Sn3 Se9 2.4731(13) . ?
Sn3 Se1 2.5294(12) . ?
Sn3 Se7 2.5363(14) . ?
Sn3 Se5 2.5410(14) . ?
Zn1 Se8 2.4345(18) 1_655 ?
Zn1 Se9 2.4608(18) 1_655 ?
Zn1 Se6 2.4687(19) 1_655 ?
Zn1 Se1 2.5275(16) . ?
Zn2 N 2.092(10) . ?
Zn2 Se4 2.4305(18) 1_665 ?
Zn2 Se3 2.4333(18) 1_554 ?
Zn2 Se1 2.4859(17) . ?
Zn3 O4 2.019(12) . ?
Zn3 O3 2.027(11) . ?
Zn3 O2 2.054(11) . ?
Zn3 O1 2.060(10) . ?
Se3 Zn2 2.4333(18) 1_556 ?
Se4 Zn2 2.4305(18) 1_445 ?
Se6 Zn1 2.4687(19) 1_455 ?
Se8 Zn1 2.4345(18) 1_455 ?
Se9 Zn1 2.4608(18) 1_455 ?
